data_9011596
loop_
_publ_author_name
'Trolard, F.'
'Bourrie, G.'
'Abdelmoula, M.'
'Refait, P.'
'Feder, F.'

_publ_section_title
;
 Fougerite, a new mineral of the pyroaurite-iowaite group: Description and
 crystal structure
;
_journal_name_full 'Clays and Clay Minerals'
_journal_page_first 323
_journal_page_last 334
_journal_paper_doi 10.1346/CCMN.2007.0550308
_journal_volume 55
_journal_year 2007
_chemical_compound_source Synthetic
_chemical_formula_sum 'Cl0.5 Fe H13.75 O2.25'
_chemical_name_mineral Fougerite
_space_group_IT_number 166
_symmetry_space_group_name_Hall '-R 3 2"'
_symmetry_space_group_name_H-M 'R -3 m :H'
_cell_angle_alpha 90
_cell_angle_beta 90
_cell_angle_gamma 120
_cell_formula_units_Z 3
_cell_length_a 3.190
_cell_length_b 3.190
_cell_length_c 23.85
_cell_volume 210.184
_database_code_amcsd 0012240
_exptl_crystal_density_diffrn 2.925
_cod_original_sg_symbol_H-M 'R -3 m'
_cod_original_formula_sum 'Fe O2.25 Cl.5 H13.75'
_cod_database_code 9011596

loop_
_space_group_symop_operation_xyz
x,y,z
2/3+x,1/3+y,1/3+z
1/3+x,2/3+y,2/3+z
x,x-y,z
2/3+x,1/3+x-y,1/3+z
1/3+x,2/3+x-y,2/3+z
y,x,-z
2/3+y,1/3+x,1/3-z
1/3+y,2/3+x,2/3-z
-x+y,y,z
2/3-x+y,1/3+y,1/3+z
1/3-x+y,2/3+y,2/3+z
-x,-x+y,-z
2/3-x,1/3-x+y,1/3-z
1/3-x,2/3-x+y,2/3-z
-y,-x,z
2/3-y,1/3-x,1/3+z
1/3-y,2/3-x,2/3+z
x-y,-y,-z
2/3+x-y,1/3-y,1/3-z
1/3+x-y,2/3-y,2/3-z
y,-x+y,-z
2/3+y,1/3-x+y,1/3-z
1/3+y,2/3-x+y,2/3-z
-x+y,-x,z
2/3-x+y,1/3-x,1/3+z
1/3-x+y,2/3-x,2/3+z
-x,-y,-z
2/3-x,1/3-y,1/3-z
1/3-x,2/3-y,2/3-z
-y,x-y,z
2/3-y,1/3+x-y,1/3+z
1/3-y,2/3+x-y,2/3+z
x-y,x,-z
2/3+x-y,1/3+x,1/3-z
1/3+x-y,2/3+x,2/3-z

loop_
_atom_site_aniso_label
_atom_site_aniso_U_11
_atom_site_aniso_U_22
_atom_site_aniso_U_33
_atom_site_aniso_U_12
_atom_site_aniso_U_13
_atom_site_aniso_U_23
Fe 0.00900 0.00900 0.02500 0.00450 0.00000 0.00000
O-H 0.01400 0.01400 0.06000 0.00700 0.00000 0.00000
Wat 0.15000 0.15000 0.08000 0.10000 -0.02000 0.02000
Cl 0.30000 0.30000 0.08000 0.10000 -0.02000 0.02000

loop_
_atom_site_label
_atom_site_fract_x
_atom_site_fract_y
_atom_site_fract_z
_atom_site_occupancy
_atom_site_type_symbol
_atom_site_attached_hydrogens
Fe 0.00000 0.00000 0.00000 1.00000 Fe 0
O-H 0.00000 0.00000 0.37500 0.87500 O 1
Wat 0.10000 0.10000 0.50000 0.08333 O 2
Cl 0.25000 0.25000 0.50000 0.08333 Cl 0

loop_
_cod_changelog_entry_id
_cod_changelog_entry_author
_cod_changelog_entry_date
_cod_changelog_entry_text
1
;cod-tools version 3.8.0
Id: cif_guess_AMCSD_atom_types 9581 2023-05-17 12:35:41Z saulius
;
2023-05-23T09:25:11+03:00
;Derived atom types and hydrogen counts
from atom names that follow the AMCSD naming convention
(Wat == water, O-H == hydroxyl).
;
2
;cod-tools version 3.10.1
Id: cif_fix_AMCSD_aniso_labels 10200 2024-08-01 14:09:44Z saulius
;
2024-08-02T12:21:42+03:00
;Changed the following '_atom_site_aniso_label' values:
'OH' -> 'O-H'
;

loop_
_cod_related_entry_id
_cod_related_entry_database
_cod_related_entry_code
1 AMCSD 0012240
